data_7038457
loop_
_publ_author_name
'McKeown, P.'
'Davidson, M. G.'
'Lowe, J. P.'
'Mahon, M. F.'
'Thomas, L. H.'
'Woodman, T. J.'
'Jones, M. D.'

_publ_section_title
;
 Aminopiperidine based complexes for lactide polymerisation.
;
_journal_issue 12
_journal_name_full 'Dalton transactions (Cambridge, England : 2003)'
_journal_page_first 5374
_journal_page_last 5387
_journal_paper_doi 10.1039/c5dt04695e
_journal_volume 45
_journal_year 2016
_chemical_formula_sum 'C23 H39 Al N2 O'
_chemical_formula_weight 386.54
_space_group_crystal_system monoclinic
_space_group_IT_number 14
_space_group_name_Hall '-P 2ybc'
_space_group_name_H-M_alt 'P 1 21/c 1'
_symmetry_space_group_name_Hall '-P 2ybc'
_symmetry_space_group_name_H-M 'P 1 21/c 1'
_atom_sites_solution_hydrogens geom
_atom_sites_solution_primary difmap
_audit_creation_method SHELXL-2014/7
_audit_update_record
;
2015-10-20 deposited with the CCDC.
2016-02-18 downloaded from the CCDC.
;
_cell_angle_alpha 90
_cell_angle_beta 115.389(2)
_cell_angle_gamma 90
_cell_formula_units_Z 4
_cell_length_a 15.1677(3)
_cell_length_b 11.97470(10)
_cell_length_c 14.1461(2)
_cell_measurement_reflns_used 13060
_cell_measurement_temperature 150(2)
_cell_measurement_theta_max 71.8500
_cell_measurement_theta_min 4.9050
_cell_volume 2321.18(7)
_computing_cell_refinement
;
CrysAlisPro, Agilent Technologies,
Version 1.171.37.35 (release 13-08-2014 CrysAlis171 .NET)
(compiled Aug 13 2014,18:06:01)
;
_computing_data_collection
;
CrysAlisPro, Agilent Technologies,
Version 1.171.37.35 (release 13-08-2014 CrysAlis171 .NET)
(compiled Aug 13 2014,18:06:01)
;
_computing_data_reduction
;
CrysAlisPro, Agilent Technologies,
Version 1.171.37.35 (release 13-08-2014 CrysAlis171 .NET)
(compiled Aug 13 2014,18:06:01)
;
_computing_structure_refinement 'SHELXL-2014/7 (Sheldrick, 2014)'
_computing_structure_solution SHELXS
_diffrn_ambient_environment N~2~
_diffrn_ambient_temperature 150(2)
_diffrn_detector 'CCD plate'
_diffrn_detector_area_resol_mean 8.1150
_diffrn_detector_type EosS2
_diffrn_measured_fraction_theta_full 0.999
_diffrn_measured_fraction_theta_max 0.997
_diffrn_measurement_device 'four-circle diffractometer'
_diffrn_measurement_device_type 'SuperNova, Dual, Cu at zero, EosS2'
_diffrn_radiation_monochromator mirror
_diffrn_radiation_probe x-ray
_diffrn_radiation_type 'Cu K\a'
_diffrn_radiation_wavelength 1.54184
_diffrn_reflns_av_R_equivalents 0.0381
_diffrn_reflns_av_unetI/netI 0.0264
_diffrn_reflns_Laue_measured_fraction_full 0.999
_diffrn_reflns_Laue_measured_fraction_max 0.997
_diffrn_reflns_limit_h_max 18
_diffrn_reflns_limit_h_min -18
_diffrn_reflns_limit_k_max 14
_diffrn_reflns_limit_k_min -13
_diffrn_reflns_limit_l_max 13
_diffrn_reflns_limit_l_min -17
_diffrn_reflns_number 27262
_diffrn_reflns_point_group_measured_fraction_full 0.999
_diffrn_reflns_point_group_measured_fraction_max 0.997
_diffrn_reflns_theta_full 67.684
_diffrn_reflns_theta_max 72.022
_diffrn_reflns_theta_min 4.905
_diffrn_source 'sealed X-ray tube'
_diffrn_source_type 'SuperNova (Cu) X-ray Source'
_exptl_absorpt_coefficient_mu 0.855
_exptl_absorpt_correction_T_max 1.00000
_exptl_absorpt_correction_T_min 0.71159
_exptl_absorpt_correction_type multi-scan
_exptl_absorpt_process_details
;
CrysAlisPro, Agilent Technologies,
Version 1.171.37.35 (release 13-08-2014 CrysAlis171 .NET)
(compiled Aug 13 2014,18:06:01)
Empirical absorption correction using spherical harmonics,
 implemented in SCALE3 ABSPACK scaling algorithm.
Empirical absorption correction using spherical harmonics,
 implemented in SCALE3 ABSPACK scaling algorithm.
;
_exptl_crystal_colour 'clear yellow'
_exptl_crystal_density_diffrn 1.106
_exptl_crystal_description plate
_exptl_crystal_F_000 848
_exptl_crystal_size_max 0.250
_exptl_crystal_size_mid 0.250
_exptl_crystal_size_min 0.050
_refine_diff_density_max 0.262
_refine_diff_density_min -0.211
_refine_diff_density_rms 0.041
_refine_ls_extinction_method none
_refine_ls_goodness_of_fit_ref 1.020
_refine_ls_hydrogen_treatment constr
_refine_ls_matrix_type full
_refine_ls_number_parameters 265
_refine_ls_number_reflns 4548
_refine_ls_number_restraints 1
_refine_ls_restrained_S_all 1.020
_refine_ls_R_factor_all 0.0447
_refine_ls_R_factor_gt 0.0391
_refine_ls_shift/su_max 0.000
_refine_ls_shift/su_mean 0.000
_refine_ls_structure_factor_coef Fsqd
_refine_ls_weighting_details 'w=1/[\s^2^(Fo^2^)+(0.0568P)^2^+0.8067P] where P=(Fo^2^+2Fc^2^)/3'
_refine_ls_weighting_scheme calc
_refine_ls_wR_factor_gt 0.1008
_refine_ls_wR_factor_ref 0.1043
_reflns_Friedel_coverage 0.000
_reflns_number_gt 4004
_reflns_number_total 4548
_reflns_threshold_expression 'I > 2\s(I)'
_cod_data_source_file c5dt04695e2.cif
_cod_data_source_block Al_4_Me2
_cod_depositor_comments 'Adding full bibliography for 7038454--7038468.cif.'
_cod_database_code 7038457
_shelx_shelxl_version_number 2014/7
_shelx_space_group_comment
;
The symmetry employed for this shelxl refinement is uniquely defined
by the following loop, which should always be used as a source of
symmetry information in preference to the above space-group names.
They are only intended as comments.
;
_shelx_estimated_absorpt_t_min 0.848
_shelx_estimated_absorpt_t_max 0.958

loop_
_space_group_symop_operation_xyz
'x, y, z'
'-x, y+1/2, -z+1/2'
'-x, -y, -z'
'x, -y-1/2, z-1/2'

loop_
_atom_site_label
_atom_site_type_symbol
_atom_site_fract_x
_atom_site_fract_y
_atom_site_fract_z
_atom_site_U_iso_or_equiv
_atom_site_adp_type
_atom_site_occupancy
_atom_site_site_symmetry_order
_atom_site_calc_flag
_atom_site_refinement_flags_posn
_atom_site_refinement_flags_adp
_atom_site_refinement_flags_occupancy
_atom_site_disorder_assembly
_atom_site_disorder_group
Al1 Al 0.59981(3) 0.21011(3) 0.45866(3) 0.01830(11) Uani 1 1 d . . . . .
O1 O 0.48390(7) 0.23349(8) 0.47038(7) 0.0217(2) Uani 1 1 d . . . . .
N1 N 0.55139(8) 0.05675(9) 0.40546(9) 0.0193(2) Uani 1 1 d . . . . .
C1 C 0.68861(10) 0.23923(12) 0.60787(11) 0.0272(3) Uani 1 1 d . . . . .
H1A H 0.6533 0.2805 0.6408 0.041 Uiso 1 1 calc R U . . .
H1B H 0.7445 0.2835 0.6120 0.041 Uiso 1 1 calc R U . . .
H1C H 0.7117 0.1681 0.6444 0.041 Uiso 1 1 calc R U . . .
N2 N 0.73021(11) 0.12889(13) 0.44852(15) 0.0235(3) Uani 0.857(3) 1 d . . P A 1
H2 H 0.7682 0.0951 0.5191 0.028 Uiso 0.857(3) 1 calc R U P A 1
C19 C 0.69542(11) 0.03257(13) 0.37647(14) 0.0208(4) Uani 0.857(3) 1 d . . P A 1
H19 H 0.6610 0.0623 0.3036 0.025 Uiso 0.857(3) 1 calc R U P A 1
C21 C 0.85294(13) 0.02691(18) 0.35980(16) 0.0357(4) Uani 0.857(3) 1 d . . P A 1
H21A H 0.9103 -0.0204 0.3715 0.043 Uiso 0.857(3) 1 calc R U P A 1
H21B H 0.8237 0.0512 0.2857 0.043 Uiso 0.857(3) 1 calc R U P A 1
C20 C 0.7781(3) -0.0422(4) 0.3805(2) 0.0268(6) Uani 0.857(3) 1 d . . P A 1
H20A H 0.7516 -0.1018 0.3273 0.032 Uiso 0.857(3) 1 calc R U P A 1
H20B H 0.8101 -0.0779 0.4502 0.032 Uiso 0.857(3) 1 calc R U P A 1
C22 C 0.88584(13) 0.12782(17) 0.42926(17) 0.0463(4) Uani 0.857(3) 1 d . . P A 1
H22A H 0.9258 0.1758 0.4057 0.056 Uiso 0.857(3) 1 calc R U P A 1
H22B H 0.9276 0.1035 0.5017 0.056 Uiso 0.857(3) 1 calc R U P A 1
C23 C 0.80125(12) 0.19553(14) 0.42879(14) 0.0370(4) Uani 0.857(3) 1 d . . P A 1
H23A H 0.8272 0.2545 0.4828 0.044 Uiso 0.857(3) 1 calc R U P A 1
H23B H 0.7677 0.2328 0.3600 0.044 Uiso 0.857(3) 1 calc R U P A 1
C19A C 0.7142(7) 0.0169(8) 0.4315(10) 0.0208(4) Uani 0.143(3) 1 d D . P A 2
H19A H 0.7445 0.0163 0.5097 0.025 Uiso 0.143(3) 1 calc R U P A 2
C21A C 0.8816(8) 0.0058(11) 0.4326(10) 0.0357(4) Uani 0.143(3) 1 d . . P A 2
H21C H 0.9245 -0.0179 0.5050 0.043 Uiso 0.143(3) 1 calc R U P A 2
H21D H 0.9105 -0.0240 0.3869 0.043 Uiso 0.143(3) 1 calc R U P A 2
N2A N 0.7106(8) 0.1341(9) 0.4041(9) 0.0235(3) Uani 0.143(3) 1 d . . P A 2
H2N H 0.6760 0.1354 0.3259 0.028 Uiso 0.143(3) 1 calc R U P A 2
C20A C 0.787(2) -0.049(3) 0.402(2) 0.0268(6) Uani 0.143(3) 1 d D . P A 2
H20C H 0.7979 -0.1229 0.4363 0.032 Uiso 0.143(3) 1 calc R U P A 2
H20D H 0.7569 -0.0607 0.3258 0.032 Uiso 0.143(3) 1 calc R U P A 2
C22A C 0.88584(13) 0.12782(17) 0.42926(17) 0.0463(4) Uani 0.143(3) 1 d . . P A 2
H22C H 0.8943 0.1483 0.3659 0.056 Uiso 0.143(3) 1 calc R U P A 2
H22D H 0.9455 0.1522 0.4903 0.056 Uiso 0.143(3) 1 calc R U P A 2
C23A C 0.80125(12) 0.19553(14) 0.42879(14) 0.0370(4) Uani 0.143(3) 1 d . . P A 2
H23C H 0.8220 0.2302 0.4986 0.044 Uiso 0.143(3) 1 calc R U P A 2
H23D H 0.7873 0.2568 0.3773 0.044 Uiso 0.143(3) 1 calc R U P A 2
C2 C 0.58151(11) 0.31558(12) 0.34353(11) 0.0284(3) Uani 1 1 d . . . . .
H2A H 0.5684 0.2735 0.2794 0.043 Uiso 1 1 calc R U . . .
H2B H 0.6408 0.3603 0.3625 0.043 Uiso 1 1 calc R U . . .
H2C H 0.5263 0.3651 0.3317 0.043 Uiso 1 1 calc R U . . .
C3 C 0.39544(9) 0.19958(10) 0.41114(9) 0.0177(2) Uani 1 1 d . . . . .
C4 C 0.31149(10) 0.25904(11) 0.40630(10) 0.0202(3) Uani 1 1 d . . . . .
C5 C 0.22060(10) 0.21656(12) 0.34228(11) 0.0233(3) Uani 1 1 d . . . . .
H5 H 0.1651 0.2564 0.3388 0.028 Uiso 1 1 calc R U . . .
C6 C 0.20386(10) 0.11832(12) 0.28154(10) 0.0228(3) Uani 1 1 d . . . . .
C7 C 0.28485(10) 0.06095(11) 0.28906(10) 0.0211(3) Uani 1 1 d . . . . .
H7 H 0.2768 -0.0063 0.2506 0.025 Uiso 1 1 calc R U . . .
C8 C 0.37970(9) 0.09955(10) 0.35261(10) 0.0183(3) Uani 1 1 d . . . . .
C9 C 0.32381(10) 0.36749(11) 0.46838(11) 0.0240(3) Uani 1 1 d . . . . .
C10 C 0.37433(11) 0.45487(12) 0.42981(12) 0.0291(3) Uani 1 1 d . . . . .
H10A H 0.4378 0.4262 0.4382 0.044 Uiso 1 1 calc R U . . .
H10B H 0.3839 0.5235 0.4707 0.044 Uiso 1 1 calc R U . . .
H10C H 0.3337 0.4709 0.3558 0.044 Uiso 1 1 calc R U . . .
C11 C 0.38418(13) 0.34633(13) 0.58606(12) 0.0349(4) Uani 1 1 d . . . . .
H11A H 0.4476 0.3145 0.5978 0.052 Uiso 1 1 calc R U . . .
H11B H 0.3492 0.2940 0.6111 0.052 Uiso 1 1 calc R U . . .
H11C H 0.3942 0.4170 0.6242 0.052 Uiso 1 1 calc R U . . .
C12 C 0.22536(12) 0.41641(14) 0.45451(15) 0.0390(4) Uani 1 1 d . . . . .
H12A H 0.2364 0.4863 0.4941 0.059 Uiso 1 1 calc R U . . .
H12B H 0.1920 0.3630 0.4805 0.059 Uiso 1 1 calc R U . . .
H12C H 0.1849 0.4312 0.3802 0.059 Uiso 1 1 calc R U . . .
C13 C 0.09918(10) 0.08187(14) 0.21110(12) 0.0313(3) Uani 1 1 d . . . . .
C14 C 0.04908(14) 0.17329(18) 0.12964(16) 0.0530(5) Uani 1 1 d . . . . .
H14A H 0.0480 0.2431 0.1654 0.079 Uiso 1 1 calc R U . . .
H14B H -0.0179 0.1505 0.0843 0.079 Uiso 1 1 calc R U . . .
H14C H 0.0852 0.1848 0.0872 0.079 Uiso 1 1 calc R U . . .
C15 C 0.04384(15) 0.0620(3) 0.27748(18) 0.0679(7) Uani 1 1 d . . . . .
H15A H 0.0750 0.0013 0.3271 0.102 Uiso 1 1 calc R U . . .
H15B H -0.0238 0.0417 0.2320 0.102 Uiso 1 1 calc R U . . .
H15C H 0.0448 0.1303 0.3161 0.102 Uiso 1 1 calc R U . . .
C16 C 0.09624(12) -0.02611(16) 0.15161(15) 0.0428(4) Uani 1 1 d . . . . .
H16A H 0.1311 -0.0148 0.1079 0.064 Uiso 1 1 calc R U . . .
H16B H 0.0282 -0.0461 0.1072 0.064 Uiso 1 1 calc R U . . .
H16C H 0.1275 -0.0864 0.2017 0.064 Uiso 1 1 calc R U . . .
C17 C 0.45995(10) 0.03066(10) 0.35972(10) 0.0193(3) Uani 1 1 d . . . . .
H17 H 0.4443 -0.0409 0.3277 0.023 Uiso 1 1 calc R U . . .
C18 C 0.62127(10) -0.02693(11) 0.40264(12) 0.0251(3) Uani 1 1 d . . . . .
H18A H 0.5869 -0.0843 0.3490 0.030 Uiso 1 1 calc R U . A 1
H18B H 0.6539 -0.0643 0.4715 0.030 Uiso 1 1 calc R U . A 1

loop_
_atom_site_aniso_label
_atom_site_aniso_U_11
_atom_site_aniso_U_22
_atom_site_aniso_U_33
_atom_site_aniso_U_23
_atom_site_aniso_U_13
_atom_site_aniso_U_12
Al1 0.01889(19) 0.01522(19) 0.01954(19) -0.00065(13) 0.00704(15) -0.00075(13)
O1 0.0195(4) 0.0194(4) 0.0244(5) -0.0060(3) 0.0076(4) 0.0001(3)
N1 0.0209(5) 0.0159(5) 0.0245(5) 0.0001(4) 0.0132(4) 0.0016(4)
C1 0.0263(7) 0.0258(7) 0.0232(7) 0.0007(5) 0.0046(5) -0.0006(5)
N2 0.0213(7) 0.0266(7) 0.0233(8) -0.0039(7) 0.0101(7) -0.0019(5)
C19 0.0220(7) 0.0232(7) 0.0194(9) -0.0001(6) 0.0110(7) 0.0021(6)
C21 0.0258(8) 0.0500(11) 0.0384(10) -0.0020(8) 0.0205(8) 0.0032(8)
C20 0.0243(11) 0.0338(10) 0.0251(18) 0.0009(12) 0.0132(13) 0.0082(7)
C22 0.0276(8) 0.0572(11) 0.0611(12) -0.0068(9) 0.0256(8) -0.0072(8)
C23 0.0279(8) 0.0395(9) 0.0474(9) -0.0103(7) 0.0199(7) -0.0106(7)
C19A 0.0220(7) 0.0232(7) 0.0194(9) -0.0001(6) 0.0110(7) 0.0021(6)
C21A 0.0258(8) 0.0500(11) 0.0384(10) -0.0020(8) 0.0205(8) 0.0032(8)
N2A 0.0213(7) 0.0266(7) 0.0233(8) -0.0039(7) 0.0101(7) -0.0019(5)
C20A 0.0243(11) 0.0338(10) 0.0251(18) 0.0009(12) 0.0132(13) 0.0082(7)
C22A 0.0276(8) 0.0572(11) 0.0611(12) -0.0068(9) 0.0256(8) -0.0072(8)
C23A 0.0279(8) 0.0395(9) 0.0474(9) -0.0103(7) 0.0199(7) -0.0106(7)
C2 0.0378(8) 0.0243(7) 0.0239(7) 0.0010(5) 0.0140(6) 0.0010(6)
C3 0.0204(6) 0.0174(6) 0.0165(6) 0.0007(4) 0.0090(5) 0.0006(5)
C4 0.0233(6) 0.0195(6) 0.0200(6) 0.0016(5) 0.0114(5) 0.0032(5)
C5 0.0204(6) 0.0271(7) 0.0241(6) 0.0032(5) 0.0112(5) 0.0051(5)
C6 0.0189(6) 0.0286(7) 0.0198(6) 0.0012(5) 0.0072(5) -0.0023(5)
C7 0.0237(6) 0.0219(6) 0.0188(6) -0.0023(5) 0.0103(5) -0.0036(5)
C8 0.0203(6) 0.0186(6) 0.0181(6) -0.0004(5) 0.0104(5) -0.0006(5)
C9 0.0280(7) 0.0204(6) 0.0249(7) -0.0014(5) 0.0127(6) 0.0061(5)
C10 0.0357(8) 0.0195(6) 0.0317(7) -0.0015(5) 0.0142(6) 0.0021(5)
C11 0.0545(10) 0.0272(7) 0.0232(7) -0.0030(6) 0.0168(7) 0.0104(7)
C12 0.0364(8) 0.0330(8) 0.0535(10) -0.0084(7) 0.0249(8) 0.0086(7)
C13 0.0193(7) 0.0439(9) 0.0268(7) -0.0031(6) 0.0060(6) -0.0035(6)
C14 0.0359(9) 0.0539(11) 0.0444(10) -0.0018(9) -0.0063(8) 0.0091(8)
C15 0.0337(10) 0.124(2) 0.0523(12) -0.0247(13) 0.0242(9) -0.0350(12)
C16 0.0280(8) 0.0454(10) 0.0422(10) -0.0086(7) 0.0027(7) -0.0084(7)
C17 0.0245(6) 0.0158(6) 0.0210(6) -0.0029(4) 0.0132(5) -0.0018(5)
C18 0.0262(7) 0.0177(6) 0.0372(8) 0.0001(5) 0.0190(6) 0.0040(5)

loop_
_atom_type_symbol
_atom_type_description
_atom_type_scat_dispersion_real
_atom_type_scat_dispersion_imag
_atom_type_scat_source
C C 0.0181 0.0091 'International Tables Vol C Tables 4.2.6.8 and 6.1.1.4'
H H 0.0000 0.0000 'International Tables Vol C Tables 4.2.6.8 and 6.1.1.4'
Al Al 0.2130 0.2455 'International Tables Vol C Tables 4.2.6.8 and 6.1.1.4'
N N 0.0311 0.0180 'International Tables Vol C Tables 4.2.6.8 and 6.1.1.4'
O O 0.0492 0.0322 'International Tables Vol C Tables 4.2.6.8 and 6.1.1.4'

loop_
_geom_angle_atom_site_label_1
_geom_angle_atom_site_label_2
_geom_angle_atom_site_label_3
_geom_angle
O1 Al1 C2 99.95(6)
O1 Al1 C1 96.61(5)
C2 Al1 C1 123.53(6)
O1 Al1 N1 87.88(4)
C2 Al1 N1 112.08(6)
C1 Al1 N1 122.18(6)
O1 Al1 N2 163.19(5)
C2 Al1 N2 92.30(6)
C1 Al1 N2 85.99(7)
N1 Al1 N2 76.80(5)
O1 Al1 N2A 160.0(3)
C2 Al1 N2A 80.9(3)
C1 Al1 N2A 99.5(3)
N1 Al1 N2A 73.5(3)
C3 O1 Al1 130.39(8)
C17 N1 C18 116.92(11)
C17 N1 Al1 123.52(9)
C18 N1 Al1 118.85(9)
C23 N2 C19 111.65(14)
C23 N2 Al1 120.91(11)
C19 N2 Al1 108.40(10)
N2 C19 C18 106.45(13)
N2 C19 C20 112.8(2)
C18 C19 C20 113.7(2)
C22 C21 C20 112.02(18)
C19 C20 C21 110.0(3)
C21 C22 C23 112.62(15)
N2 C23 C22 113.54(15)
C18 C19A N2A 111.7(8)
C18 C19A C20A 118.7(15)
N2A C19A C20A 111.7(15)
C22A C21A C20A 119.1(12)
C19A N2A C23A 119.9(9)
C19A N2A Al1 103.9(7)
C23A N2A Al1 117.7(6)
C21A C20A C19A 115(2)
C21A C22A C23A 119.0(4)
N2A C23A C22A 116.1(4)
O1 C3 C8 120.49(11)
O1 C3 C4 121.55(11)
C8 C3 C4 117.90(12)
C5 C4 C3 117.66(12)
C5 C4 C9 121.97(12)
C3 C4 C9 120.35(12)
C4 C5 C6 124.98(12)
C7 C6 C5 116.62(12)
C7 C6 C13 123.49(13)
C5 C6 C13 119.88(12)
C6 C7 C8 121.41(12)
C7 C8 C3 121.37(11)
C7 C8 C17 117.32(11)
C3 C8 C17 121.24(12)
C10 C9 C4 109.38(11)
C10 C9 C12 107.57(12)
C4 C9 C12 112.13(12)
C10 C9 C11 110.00(13)
C4 C9 C11 110.49(11)
C12 C9 C11 107.22(12)
C15 C13 C6 109.57(13)
C15 C13 C16 108.23(16)
C6 C13 C16 112.05(13)
C15 C13 C14 110.37(18)
C6 C13 C14 109.07(14)
C16 C13 C14 107.53(14)
N1 C17 C8 126.22(12)
C19A C18 N1 112.7(4)
N1 C18 C19 107.89(11)

loop_
_geom_bond_atom_site_label_1
_geom_bond_atom_site_label_2
_geom_bond_distance
Al1 O1 1.8567(10)
Al1 C2 1.9841(14)
Al1 C1 1.9883(14)
Al1 N1 2.0011(11)
Al1 N2 2.2629(15)
Al1 N2A 2.315(10)
O1 C3 1.3051(16)
N1 C17 1.2924(18)
N1 C18 1.4716(16)
N2 C23 1.461(2)
N2 C19 1.479(2)
C19 C18 1.506(2)
C19 C20 1.521(3)
C21 C22 1.501(3)
C21 C20 1.532(5)
C22 C23 1.515(2)
C19A C18 1.391(10)
C19A N2A 1.452(15)
C19A C20A 1.546(18)
C21A C22A 1.464(13)
C21A C20A 1.46(4)
N2A C23A 1.463(11)
C22A C23A 1.515(2)
C3 C8 1.4170(17)
C3 C4 1.4346(17)
C4 C5 1.3815(19)
C4 C9 1.5336(18)
C5 C6 1.414(2)
C6 C7 1.3712(19)
C6 C13 1.5322(18)
C7 C8 1.4080(18)
C8 C17 1.4378(18)
C9 C10 1.529(2)
C9 C12 1.5363(19)
C9 C11 1.538(2)
C13 C15 1.523(2)
C13 C16 1.533(2)
C13 C14 1.534(2)
